data_4312709
loop_
_publ_author_name
'Daniele Belletti'
'Claudia Graiff'
'Chiara Massera'
'Alex Minarelli'
'Giovanni Predieri'
'Antonio Tiripicchio'
'Domenico Acquotti'

_publ_contact_author
;
  Dr. Claudia Graiff
  Dipartimento di Chimica GIAF, Universita' di Parma
  Parco Area delle Scienze 17/A, I-43100 Parma, Italy
;
_publ_contact_author_email claudia.graiff@unipr.it
_publ_section_title
;
 Reactivity of Ph2P(Se)CH2C6H4CH2P(Se)Ph2 with [M3(CO)12] (M = Ru or Fe).
 Synthesis and Characterization of the New Carbene Cluster
 [Ru3(\m3-Se)(\m3-H)(\m2-PPh2)(CO)6(\m2-CHC6H4CH2PPh2)]
;
_journal_name_full 'Inorganic Chemistry'
_journal_page_first 8509
_journal_page_last 8518
_journal_paper_doi 10.1021/ic034887m
_journal_volume 42
_journal_year 2003
_chemical_formula_sum 'C32 H28 P2 Se2'
_chemical_formula_weight 632.40
_space_group_IT_number 15
_symmetry_cell_setting monoclinic
_symmetry_space_group_name_Hall '-C 2yc'
_symmetry_space_group_name_H-M 'C 1 2/c 1'
_atom_sites_solution_hydrogens geom
_atom_sites_solution_primary direct
_atom_sites_solution_secondary difmap
_audit_creation_method SHELXL-97
_cell_angle_alpha 90.000(5)
_cell_angle_beta 98.120(5)
_cell_angle_gamma 90.000(5)
_cell_formula_units_Z 8
_cell_length_a 23.451(5)
_cell_length_b 9.226(5)
_cell_length_c 26.289(5)
_cell_measurement_reflns_used 24
_cell_measurement_temperature 293(2)
_cell_measurement_theta_max 18.96
_cell_measurement_theta_min 13.51
_cell_volume 5631(3)
_computing_structure_refinement 'SHELXL-97 (Sheldrick, 1997)'
_computing_structure_solution 'SHELXS-97 (Sheldrick, 1990)'
_diffrn_ambient_temperature 293(2)
_diffrn_measured_fraction_theta_full 0.997
_diffrn_measured_fraction_theta_max 0.997
_diffrn_measurement_device_type 'Philips PW1100'
_diffrn_measurement_method '\q/2\q scans'
_diffrn_radiation_monochromator graphite
_diffrn_radiation_source 'fine-focus sealed tube'
_diffrn_radiation_type MoK\a
_diffrn_radiation_wavelength 0.71073
_diffrn_reflns_av_R_equivalents 0.0000
_diffrn_reflns_av_sigmaI/netI 0.0590
_diffrn_reflns_limit_h_max 32
_diffrn_reflns_limit_h_min -32
_diffrn_reflns_limit_k_max 12
_diffrn_reflns_limit_k_min 0
_diffrn_reflns_limit_l_max 36
_diffrn_reflns_limit_l_min 0
_diffrn_reflns_number 8191
_diffrn_reflns_theta_full 30.02
_diffrn_reflns_theta_max 30.02
_diffrn_reflns_theta_min 3.13
_diffrn_standards_interval_count 100
_diffrn_standards_number 1
_exptl_absorpt_coefficient_mu 2.760
_exptl_absorpt_correction_T_max 1
_exptl_absorpt_correction_T_min 0.1243
_exptl_absorpt_correction_type empirical
_exptl_crystal_colour white
_exptl_crystal_density_diffrn 1.492
_exptl_crystal_density_method 'not measured'
_exptl_crystal_description prismatic
_exptl_crystal_F_000 2544
_exptl_crystal_size_max 0.41
_exptl_crystal_size_mid 0.30
_exptl_crystal_size_min 0.21
_refine_diff_density_max 0.743
_refine_diff_density_min -1.295
_refine_diff_density_rms 0.087
_refine_ls_extinction_coef 0.00029(8)
_refine_ls_extinction_expression Fc^*^=kFc[1+0.001xFc^2^\l^3^/sin(2\q)]^-1/4^
_refine_ls_extinction_method SHELXL
_refine_ls_goodness_of_fit_ref 1.009
_refine_ls_hydrogen_treatment mixed
_refine_ls_matrix_type full
_refine_ls_number_parameters 329
_refine_ls_number_reflns 8191
_refine_ls_number_restraints 0
_refine_ls_restrained_S_all 1.009
_refine_ls_R_factor_all 0.1005
_refine_ls_R_factor_gt 0.0458
_refine_ls_shift/su_max 0.001
_refine_ls_shift/su_mean 0.000
_refine_ls_structure_factor_coef Fsqd
_refine_ls_weighting_details 'calc w=1/[\s^2^(Fo^2^)+(0.0569P)^2^+1.0764P] where P=(Fo^2^+2Fc^2^)/3'
_refine_ls_weighting_scheme calc
_refine_ls_wR_factor_gt 0.1007
_refine_ls_wR_factor_ref 0.1220
_reflns_number_gt 4863
_reflns_number_total 8191
_reflns_threshold_expression >2sigma(I)
_cod_data_source_file ic034887msi20030730_124443_2.cif
_cod_data_source_block xy
_cod_depositor_comments
;
The following automatic conversions were performed:

data name '_atom_site_symetry_multiplicity' was replaced with
'_atom_site_symmetry_multiplicity' as specified in the replacement
file 'data/replacement-values/replacement_tags.lst'.

Automatic conversion script
Id: cif_correct_tags 9268 2022-04-12 08:56:07Z antanas 
;
_cod_database_code 4312709

loop_
_symmetry_equiv_pos_as_xyz
'x, y, z'
'-x, y, -z+1/2'
'x+1/2, y+1/2, z'
'-x+1/2, y+1/2, -z+1/2'
'-x, -y, -z'
'x, -y, z-1/2'
'-x+1/2, -y+1/2, -z'
'x+1/2, -y+1/2, z-1/2'

loop_
_atom_site_label
_atom_site_type_symbol
_atom_site_fract_x
_atom_site_fract_y
_atom_site_fract_z
_atom_site_U_iso_or_equiv
_atom_site_adp_type
_atom_site_occupancy
_atom_site_symmetry_multiplicity
_atom_site_calc_flag
_atom_site_refinement_flags
_atom_site_disorder_assembly
_atom_site_disorder_group
P1 P 0.62715(3) -0.17417(9) 0.11630(3) 0.03006(18) Uani 1 1 d . . .
P2 P 0.41564(3) 0.11316(9) 0.11709(3) 0.02868(17) Uani 1 1 d . . .
Se1 Se 0.665439(16) -0.24796(5) 0.052843(13) 0.04856(12) Uani 1 1 d . . .
Se2 Se 0.469343(16) 0.08011(5) 0.187857(12) 0.05282(14) Uani 1 1 d . . .
C1 C 0.55903(12) -0.0793(3) 0.09858(11) 0.0305(6) Uani 1 1 d . . .
H1A H 0.5332 -0.1457 0.0781 0.037(4) Uiso 1 1 calc R . .
H1B H 0.5429 -0.0619 0.1300 0.037(4) Uiso 1 1 calc R . .
C2 C 0.55683(12) 0.0632(3) 0.06963(10) 0.0249(6) Uani 1 1 d . . .
C3 C 0.60632(13) 0.1326(4) 0.05853(11) 0.0340(7) Uani 1 1 d . . .
H3 H 0.6421 0.0912 0.0695 0.071(4) Uiso 1 1 calc R . .
C4 C 0.60338(15) 0.2623(4) 0.03140(12) 0.0405(8) Uani 1 1 d . . .
H4 H 0.6370 0.3071 0.0244 0.071(4) Uiso 1 1 calc R . .
C5 C 0.55030(15) 0.3249(4) 0.01478(12) 0.0411(8) Uani 1 1 d . . .
H5 H 0.5480 0.4115 -0.0035 0.071(4) Uiso 1 1 calc R . .
C6 C 0.50085(14) 0.2576(3) 0.02556(11) 0.0345(7) Uani 1 1 d . . .
H6 H 0.4653 0.3002 0.0146 0.071(4) Uiso 1 1 calc R . .
C7 C 0.50308(12) 0.1269(3) 0.05265(10) 0.0265(6) Uani 1 1 d . . .
C8 C 0.44630(11) 0.0564(3) 0.05999(10) 0.0278(6) Uani 1 1 d . . .
H8A H 0.4519 -0.0478 0.0616 0.037(4) Uiso 1 1 calc R . .
H8B H 0.4184 0.0769 0.0299 0.037(4) Uiso 1 1 calc R . .
C9 C 0.67425(13) -0.0619(4) 0.16102(11) 0.0355(7) Uani 1 1 d . . .
C10 C 0.65283(17) 0.0463(4) 0.19009(13) 0.0454(8) Uani 1 1 d . . .
H10 H 0.6137 0.0673 0.1856 0.071(4) Uiso 1 1 calc R . .
C12 C 0.7483(2) 0.0933(6) 0.23294(17) 0.0737(14) Uani 1 1 d . . .
H12 H 0.7730 0.1447 0.2573 0.071(4) Uiso 1 1 calc R . .
C13 C 0.76968(18) -0.0127(6) 0.20381(17) 0.0700(14) Uani 1 1 d . . .
H13 H 0.8090 -0.0325 0.2085 0.071(4) Uiso 1 1 calc R . .
C11 C 0.6905(2) 0.1222(5) 0.22575(15) 0.0646(12) Uani 1 1 d . . .
H11 H 0.6763 0.1943 0.2452 0.071(4) Uiso 1 1 calc R . .
C14 C 0.73306(15) -0.0904(4) 0.16744(14) 0.0501(9) Uani 1 1 d . . .
H14 H 0.7478 -0.1608 0.1476 0.071(4) Uiso 1 1 calc R . .
C15 C 0.60661(13) -0.3213(4) 0.15652(12) 0.0344(7) Uani 1 1 d . . .
C16 C 0.58954(16) -0.2916(4) 0.20399(14) 0.0505(9) Uani 1 1 d . . .
H16 H 0.5885 -0.1964 0.2154 0.071(4) Uiso 1 1 calc R . .
C17 C 0.57394(19) -0.4047(5) 0.23439(16) 0.0647(12) Uani 1 1 d . . .
H17 H 0.5625 -0.3854 0.2662 0.071(4) Uiso 1 1 calc R . .
C18 C 0.57557(18) -0.5454(5) 0.2169(2) 0.0707(14) Uani 1 1 d . . .
H18 H 0.5655 -0.6212 0.2372 0.071(4) Uiso 1 1 calc R . .
C19 C 0.5918(2) -0.5741(5) 0.1702(2) 0.0749(14) Uani 1 1 d . . .
H19 H 0.5922 -0.6692 0.1585 0.071(4) Uiso 1 1 calc R . .
C20 C 0.60771(17) -0.4634(4) 0.14030(16) 0.0533(10) Uani 1 1 d . . .
H20 H 0.6193 -0.4844 0.1087 0.071(4) Uiso 1 1 calc R . .
C21 C 0.39645(14) 0.3035(4) 0.10753(11) 0.0337(7) Uani 1 1 d . . .
C22 C 0.43752(18) 0.4075(4) 0.12529(15) 0.0550(10) Uani 1 1 d . . .
H22 H 0.4736 0.3788 0.1415 0.071(4) Uiso 1 1 calc R . .
C23 C 0.4248(2) 0.5541(5) 0.11893(18) 0.0689(13) Uani 1 1 d . . .
H23 H 0.4525 0.6231 0.1305 0.071(4) Uiso 1 1 calc R . .
C24 C 0.3719(2) 0.5967(5) 0.09592(17) 0.0681(13) Uani 1 1 d . . .
H24 H 0.3635 0.6949 0.0921 0.071(4) Uiso 1 1 calc R . .
C25 C 0.3310(2) 0.4953(5) 0.07828(16) 0.0639(12) Uani 1 1 d . . .
H25 H 0.2949 0.5250 0.0625 0.071(4) Uiso 1 1 calc R . .
C26 C 0.34336(16) 0.3481(4) 0.08395(13) 0.0457(9) Uani 1 1 d . . .
H26 H 0.3156 0.2798 0.0717 0.071(4) Uiso 1 1 calc R . .
C27 C 0.34813(13) 0.0121(3) 0.11179(11) 0.0319(7) Uani 1 1 d . . .
C28 C 0.31525(14) -0.0187(4) 0.06484(13) 0.0417(8) Uani 1 1 d . . .
H28 H 0.3274 0.0130 0.0346 0.071(4) Uiso 1 1 calc R . .
C29 C 0.26464(16) -0.0959(5) 0.06289(16) 0.0572(10) Uani 1 1 d . . .
H29 H 0.2432 -0.1174 0.0313 0.071(4) Uiso 1 1 calc R . .
C30 C 0.24571(18) -0.1415(5) 0.10779(18) 0.0637(12) Uani 1 1 d . . .
H30 H 0.2114 -0.1929 0.1066 0.071(4) Uiso 1 1 calc R . .
C31 C 0.2779(2) -0.1101(5) 0.15380(18) 0.0731(14) Uani 1 1 d . . .
H31 H 0.2651 -0.1403 0.1840 0.071(4) Uiso 1 1 calc R . .
C32 C 0.32916(18) -0.0347(4) 0.15673(15) 0.0555(10) Uani 1 1 d . . .
H32 H 0.3507 -0.0154 0.1885 0.071(4) Uiso 1 1 calc R . .

loop_
_atom_site_aniso_label
_atom_site_aniso_U_11
_atom_site_aniso_U_22
_atom_site_aniso_U_33
_atom_site_aniso_U_23
_atom_site_aniso_U_13
_atom_site_aniso_U_12
P1 0.0284(4) 0.0193(4) 0.0422(4) 0.0034(3) 0.0039(3) 0.0042(3)
P2 0.0293(4) 0.0224(4) 0.0344(3) -0.0009(3) 0.0048(3) 0.0013(3)
Se1 0.0498(2) 0.0464(3) 0.05166(19) 0.00046(17) 0.01456(15) 0.01814(19)
Se2 0.0501(2) 0.0696(3) 0.03650(16) -0.00110(17) -0.00156(13) 0.0127(2)
C1 0.0296(14) 0.0162(16) 0.0456(14) 0.0057(13) 0.0049(11) 0.0041(13)
C2 0.0275(13) 0.0134(15) 0.0336(12) 0.0002(11) 0.0032(10) 0.0008(12)
C3 0.0311(15) 0.0245(18) 0.0459(15) 0.0042(13) 0.0037(12) -0.0023(14)
C4 0.0410(17) 0.025(2) 0.0555(18) 0.0070(15) 0.0080(14) -0.0081(16)
C5 0.050(2) 0.0191(18) 0.0543(18) 0.0076(15) 0.0092(15) -0.0009(16)
C6 0.0386(16) 0.0221(18) 0.0429(14) 0.0052(13) 0.0065(12) 0.0061(15)
C7 0.0279(13) 0.0184(16) 0.0328(12) -0.0004(11) 0.0036(10) 0.0021(12)
C8 0.0259(13) 0.0221(17) 0.0348(12) -0.0020(12) 0.0027(10) 0.0013(12)
C9 0.0372(16) 0.0242(18) 0.0437(15) 0.0081(14) 0.0011(12) -0.0057(14)
C10 0.053(2) 0.027(2) 0.0550(19) 0.0005(16) 0.0023(15) -0.0069(17)
C12 0.085(3) 0.052(3) 0.073(3) 0.003(2) -0.025(2) -0.032(3)
C13 0.048(2) 0.071(4) 0.083(3) 0.023(3) -0.019(2) -0.021(2)
C11 0.089(3) 0.037(3) 0.064(2) -0.0058(19) -0.002(2) -0.019(2)
C14 0.0372(18) 0.049(3) 0.062(2) 0.0114(18) -0.0029(15) -0.0050(18)
C15 0.0313(15) 0.0191(17) 0.0506(16) 0.0061(14) -0.0013(12) 0.0007(14)
C16 0.059(2) 0.034(2) 0.060(2) 0.0094(17) 0.0134(17) -0.0058(19)
C17 0.065(3) 0.062(3) 0.067(2) 0.021(2) 0.012(2) -0.016(2)
C18 0.049(2) 0.047(3) 0.112(4) 0.043(3) -0.003(2) -0.014(2)
C19 0.071(3) 0.027(2) 0.125(4) 0.019(3) 0.010(3) -0.002(2)
C20 0.061(2) 0.022(2) 0.077(2) 0.0044(18) 0.0113(19) 0.0026(19)
C21 0.0390(16) 0.0229(18) 0.0413(14) -0.0037(13) 0.0132(12) -0.0017(14)
C22 0.057(2) 0.034(3) 0.073(2) -0.0087(19) 0.0076(19) -0.008(2)
C23 0.092(4) 0.028(3) 0.091(3) -0.015(2) 0.028(3) -0.019(3)
C24 0.110(4) 0.018(2) 0.084(3) 0.002(2) 0.039(3) 0.006(3)
C25 0.075(3) 0.034(3) 0.084(3) 0.014(2) 0.016(2) 0.024(2)
C26 0.051(2) 0.026(2) 0.062(2) 0.0035(16) 0.0125(16) 0.0049(17)
C27 0.0357(16) 0.0146(16) 0.0473(15) 0.0004(13) 0.0122(12) 0.0018(13)
C28 0.0342(16) 0.036(2) 0.0544(18) 0.0055(16) 0.0056(14) -0.0033(16)
C29 0.040(2) 0.055(3) 0.075(2) -0.004(2) 0.0045(17) -0.011(2)
C30 0.050(2) 0.047(3) 0.098(3) -0.007(2) 0.025(2) -0.019(2)
C31 0.081(3) 0.065(3) 0.083(3) 0.001(2) 0.044(3) -0.034(3)
C32 0.067(3) 0.046(3) 0.058(2) -0.0013(19) 0.0252(18) -0.019(2)

loop_
_atom_type_symbol
_atom_type_description
_atom_type_scat_dispersion_real
_atom_type_scat_dispersion_imag
_atom_type_scat_source
C C 0.0033 0.0016 'International Tables Vol C Tables 4.2.6.8 and 6.1.1.4'
H H 0.0000 0.0000 'International Tables Vol C Tables 4.2.6.8 and 6.1.1.4'
P P 0.1023 0.0942 'International Tables Vol C Tables 4.2.6.8 and 6.1.1.4'
Se Se -0.0929 2.2259 'International Tables Vol C Tables 4.2.6.8 and 6.1.1.4'

loop_
_geom_angle_atom_site_label_1
_geom_angle_atom_site_label_2
_geom_angle_atom_site_label_3
_geom_angle
_geom_angle_site_symmetry_1
_geom_angle_site_symmetry_3
_geom_angle_publ_flag
C9 P1 C1 108.79(15) . . ?
C9 P1 C15 103.57(14) . . ?
C1 P1 C15 102.21(14) . . ?
C9 P1 Se1 113.98(11) . . ?
C1 P1 Se1 114.01(10) . . ?
C15 P1 Se1 113.16(12) . . ?
C21 P2 C27 106.69(15) . . ?
C21 P2 C8 106.32(14) . . ?
C27 P2 C8 103.18(13) . . ?
C21 P2 Se2 111.41(10) . . ?
C27 P2 Se2 113.28(10) . . ?
C8 P2 Se2 115.21(9) . . ?
C2 C1 P1 120.7(2) . . ?
C3 C2 C7 118.6(3) . . ?
C3 C2 C1 122.3(3) . . ?
C7 C2 C1 119.2(2) . . ?
C4 C3 C2 121.4(3) . . ?
C5 C4 C3 119.8(3) . . ?
C6 C5 C4 119.5(3) . . ?
C5 C6 C7 121.4(3) . . ?
C6 C7 C2 119.3(3) . . ?
C6 C7 C8 117.7(3) . . ?
C2 C7 C8 122.9(3) . . ?
C7 C8 P2 115.75(19) . . ?
C14 C9 C10 119.8(3) . . ?
C14 C9 P1 118.2(3) . . ?
C10 C9 P1 122.0(3) . . ?
C11 C10 C9 119.2(4) . . ?
C11 C12 C13 119.4(4) . . ?
C12 C13 C14 120.7(4) . . ?
C12 C11 C10 121.4(4) . . ?
C9 C14 C13 119.5(4) . . ?
C20 C15 C16 119.0(3) . . ?
C20 C15 P1 120.6(3) . . ?
C16 C15 P1 120.4(3) . . ?
C15 C16 C17 119.9(4) . . ?
C18 C17 C16 119.4(4) . . ?
C19 C18 C17 120.5(4) . . ?
C18 C19 C20 120.3(4) . . ?
C19 C20 C15 120.8(4) . . ?
C26 C21 C22 119.0(3) . . ?
C26 C21 P2 122.8(3) . . ?
C22 C21 P2 118.2(3) . . ?
C23 C22 C21 120.2(4) . . ?
C24 C23 C22 120.2(4) . . ?
C23 C24 C25 120.2(4) . . ?
C24 C25 C26 120.2(4) . . ?
C21 C26 C25 120.2(4) . . ?
C28 C27 C32 119.2(3) . . ?
C28 C27 P2 122.6(2) . . ?
C32 C27 P2 118.2(3) . . ?
C29 C28 C27 120.4(3) . . ?
C28 C29 C30 120.2(4) . . ?
C31 C30 C29 119.2(4) . . ?
C30 C31 C32 121.7(4) . . ?
C31 C32 C27 119.3(4) . . ?

loop_
_geom_bond_atom_site_label_1
_geom_bond_atom_site_label_2
_geom_bond_distance
_geom_bond_site_symmetry_2
_geom_bond_publ_flag
P1 C9 1.819(3) . ?
P1 C1 1.823(3) . ?
P1 C15 1.826(3) . ?
P1 Se1 2.1157(9) . ?
P2 C21 1.822(4) . ?
P2 C27 1.826(3) . ?
P2 C8 1.830(3) . ?
P2 Se2 2.1162(8) . ?
C1 C2 1.516(4) . ?
C2 C3 1.392(4) . ?
C2 C7 1.405(4) . ?
C3 C4 1.390(4) . ?
C4 C5 1.385(5) . ?
C5 C6 1.379(4) . ?
C6 C7 1.398(4) . ?
C7 C8 1.519(4) . ?
C9 C14 1.391(5) . ?
C9 C10 1.393(5) . ?
C10 C11 1.384(5) . ?
C12 C11 1.368(7) . ?
C12 C13 1.379(7) . ?
C13 C14 1.390(5) . ?
C15 C20 1.380(5) . ?
C15 C16 1.391(4) . ?
C16 C17 1.394(5) . ?
C17 C18 1.379(6) . ?
C18 C19 1.363(7) . ?
C19 C20 1.371(6) . ?
C21 C26 1.373(5) . ?
C21 C22 1.392(5) . ?
C22 C23 1.390(6) . ?
C23 C24 1.357(7) . ?
C24 C25 1.374(6) . ?
C25 C26 1.392(6) . ?
C27 C28 1.389(4) . ?
C27 C32 1.388(4) . ?
C28 C29 1.379(5) . ?
C29 C30 1.384(6) . ?
C30 C31 1.363(6) . ?
C31 C32 1.382(5) . ?

loop_
_cod_related_entry_id
_cod_related_entry_database
_cod_related_entry_code
1 ChemSpider 30660913
